data_7155484
loop_
_publ_author_name
'Matsubara, Ryosuke'
'Eguchi, Shuhei'
'Ando, Akihiro'
'Hayashi, Masahiko'

_publ_section_title
;
 Synthesis of alkynyl furoxans. Rare carbon-carbon bond-forming reaction
 on a furoxan ring.
;
_journal_issue 9
_journal_name_full 'Organic &amp; biomolecular chemistry'
_journal_page_first 1965
_journal_page_last 1969
_journal_paper_doi 10.1039/c7ob00181a
_journal_volume 15
_journal_year 2017
_chemical_formula_moiety 'C20 H14 N4 O4'
_chemical_formula_sum 'C20 H14 N4 O4'
_chemical_formula_weight 374.35
_space_group_IT_number 2
_symmetry_cell_setting triclinic
_symmetry_Int_Tables_number 2
_symmetry_space_group_name_Hall '-P 1'
_symmetry_space_group_name_H-M 'P -1'
_atom_sites_solution_hydrogens geom
_atom_sites_solution_primary direct
_atom_sites_solution_secondary difmap
_audit_update_record
;
2016-12-04 deposited with the CCDC.
2017-02-03 downloaded from the CCDC.
;
_cell_angle_alpha 77.037(11)
_cell_angle_beta 86.712(11)
_cell_angle_gamma 86.883(12)
_cell_formula_units_Z 1
_cell_length_a 4.673(4)
_cell_length_b 7.018(6)
_cell_length_c 13.709(12)
_cell_measurement_reflns_used 1470
_cell_measurement_temperature 90
_cell_measurement_theta_max 28.722
_cell_measurement_theta_min 2.981
_cell_volume 437.0(7)
_computing_cell_refinement Unknown
_computing_data_collection Unknown
_computing_data_reduction Unknown
_computing_molecular_graphics 'CrystalStructure 4.0'
_computing_publication_material 'CrystalStructure 4.0 (Rigaku, 2010)'
_computing_structure_refinement 'SHELXL97 (Sheldrick, 2008)'
_computing_structure_solution 'Il Milione (Burla, et al., 2007)'
_diffrn_ambient_temperature 90
_diffrn_measured_fraction_theta_full 0.957
_diffrn_measured_fraction_theta_max 0.957
_diffrn_measurement_device_type 'CCD area detector'
_diffrn_measurement_method 'phi and omega scans'
_diffrn_radiation_type 'Mo K\a'
_diffrn_radiation_wavelength 0.71069
_diffrn_reflns_av_R_equivalents 0.0218
_diffrn_reflns_limit_h_max 6
_diffrn_reflns_limit_h_min -5
_diffrn_reflns_limit_k_max 9
_diffrn_reflns_limit_k_min -7
_diffrn_reflns_limit_l_max 15
_diffrn_reflns_limit_l_min -17
_diffrn_reflns_number 2482
_diffrn_reflns_theta_full 27.50
_diffrn_reflns_theta_max 27.50
_diffrn_standards_number 0
_exptl_absorpt_coefficient_mu 0.102
_exptl_absorpt_correction_type none
_exptl_crystal_colour NONE
_exptl_crystal_density_diffrn 1.422
_exptl_crystal_density_method 'not measured'
_exptl_crystal_description NONE
_exptl_crystal_F_000 194.00
_exptl_crystal_size_max 0.000
_exptl_crystal_size_mid 0.000
_exptl_crystal_size_min 0.000
_refine_diff_density_max 0.330
_refine_diff_density_min -0.250
_refine_ls_extinction_method none
_refine_ls_goodness_of_fit_ref 0.684
_refine_ls_hydrogen_treatment constr
_refine_ls_number_parameters 127
_refine_ls_number_reflns 1911
_refine_ls_number_restraints 0
_refine_ls_R_factor_gt 0.0438
_refine_ls_shift/su_max 0.002
_refine_ls_structure_factor_coef Fsqd
_refine_ls_weighting_details 'w = 1/[\s^2^(Fo^2^)+(0.1191P)^2^+0.5214P] where P=(Fo^2^+2Fc^2^)/3'
_refine_ls_weighting_scheme calc
_refine_ls_wR_factor_ref 0.1345
_reflns_number_gt 1664
_reflns_number_total 1914
_reflns_threshold_expression F^2^>2.0\s(F^2^)
_cod_data_source_file c7ob00181a2.cif
_cod_data_source_block difuroxan_0am
_cod_depositor_comments 'Adding full bibliography for 7155484--7155485.cif.'
_cod_database_code 7155484

loop_
_symmetry_equiv_pos_site_id
_symmetry_equiv_pos_as_xyz
1 +X,+Y,+Z
2 -X,-Y,-Z

loop_
_atom_site_label
_atom_site_type_symbol
_atom_site_fract_x
_atom_site_fract_y
_atom_site_fract_z
_atom_site_U_iso_or_equiv
_atom_site_adp_type
_atom_site_occupancy
_atom_site_symmetry_multiplicity
_atom_site_calc_flag
_atom_site_refinement_flags
O1 O 0.2486(3) 0.43915(14) 0.60527(7) 0.0210(3) Uani 1.0 2 d .
O2 O 0.4823(3) 0.28211(14) 0.74504(8) 0.0247(3) Uani 1.0 2 d .
N1 N 0.4524(3) 0.43709(17) 0.68217(9) 0.0178(3) Uani 1.0 2 d .
N12 N 0.2457(3) 0.62041(17) 0.54276(9) 0.0211(3) Uani 1.0 2 d .
C1 C 0.7616(3) 0.66839(19) 0.73242(10) 0.0149(3) Uani 1.0 2 d .
C2 C 0.5597(3) 0.61441(19) 0.66594(10) 0.0155(3) Uani 1.0 2 d .
C3 C 1.0805(3) 0.5841(2) 0.87045(10) 0.0193(3) Uani 1.0 2 d .
C4 C 1.0035(3) 0.9199(2) 0.78784(11) 0.0199(4) Uani 1.0 2 d .
C5 C 1.1354(3) 0.7808(2) 0.86309(10) 0.0186(3) Uani 1.0 2 d .
C6 C 0.8965(3) 0.5275(2) 0.80716(10) 0.0178(3) Uani 1.0 2 d .
C7 C 0.8193(3) 0.86583(19) 0.72354(10) 0.0183(3) Uani 1.0 2 d .
C8 C 0.4285(3) 0.7241(2) 0.57733(10) 0.0169(3) Uani 1.0 2 d .
C9 C 0.4790(3) 0.9190(2) 0.52386(10) 0.0191(3) Uani 1.0 2 d .
C10 C 1.3268(4) 0.8413(3) 0.93503(11) 0.0247(4) Uani 1.0 2 d .
H3 H 1.1694 0.4888 0.9190 0.0232 Uiso 1.0 2 calc R
H4 H 1.0396 1.0514 0.7806 0.0239 Uiso 1.0 2 calc R
H6 H 0.8623 0.3956 0.8142 0.0214 Uiso 1.0 2 calc R
H7 H 0.7336 0.9614 0.6743 0.0219 Uiso 1.0 2 calc R
H10A H 1.2243 0.8346 0.9983 0.0297 Uiso 1.0 2 calc R
H10B H 1.3835 0.9729 0.9082 0.0297 Uiso 1.0 2 calc R
H10C H 1.4943 0.7549 0.9442 0.0297 Uiso 1.0 2 calc R

loop_
_atom_site_aniso_label
_atom_site_aniso_U_11
_atom_site_aniso_U_22
_atom_site_aniso_U_33
_atom_site_aniso_U_12
_atom_site_aniso_U_13
_atom_site_aniso_U_23
O1 0.0218(6) 0.0192(6) 0.0242(6) -0.0068(4) -0.0012(4) -0.0082(4)
O2 0.0271(6) 0.0114(5) 0.0337(6) -0.0037(4) -0.0022(5) -0.0001(4)
N1 0.0177(6) 0.0150(6) 0.0217(6) -0.0035(5) 0.0007(5) -0.0058(5)
N12 0.0230(7) 0.0202(7) 0.0211(6) -0.0051(5) 0.0010(5) -0.0061(5)
C1 0.0133(7) 0.0150(7) 0.0167(6) -0.0022(5) 0.0020(5) -0.0044(5)
C2 0.0153(7) 0.0131(6) 0.0185(7) -0.0025(5) 0.0021(5) -0.0049(5)
C3 0.0175(7) 0.0215(7) 0.0177(7) 0.0015(5) -0.0012(5) -0.0021(6)
C4 0.0199(7) 0.0165(7) 0.0239(7) -0.0052(5) -0.0009(6) -0.0046(6)
C5 0.0134(7) 0.0241(7) 0.0189(7) -0.0024(5) 0.0015(5) -0.0064(6)
C6 0.0183(7) 0.0144(7) 0.0203(7) -0.0008(5) 0.0016(5) -0.0034(5)
C7 0.0187(7) 0.0143(7) 0.0210(7) -0.0018(5) -0.0030(5) -0.0017(5)
C8 0.0169(7) 0.0175(7) 0.0170(7) -0.0019(5) 0.0010(5) -0.0055(5)
C9 0.0203(7) 0.0215(7) 0.0153(7) -0.0021(5) -0.0023(5) -0.0033(5)
C10 0.0197(8) 0.0329(9) 0.0233(7) -0.0052(6) -0.0033(6) -0.0082(6)

loop_
_atom_type_symbol
_atom_type_description
_atom_type_scat_dispersion_real
_atom_type_scat_dispersion_imag
_atom_type_scat_source
C C 0.0033 0.0016
;
International Tables for Crystallography
(1992, Vol. C, Tables 4.2.6.8 and 6.1.1.4)
;
H H 0.0000 0.0000
;
International Tables for Crystallography
(1992, Vol. C, Table 6.1.1.4)
;
N N 0.0061 0.0033
;
International Tables for Crystallography
(1992, Vol. C, Tables 4.2.6.8 and 6.1.1.4)
;
O O 0.0106 0.0060
;
International Tables for Crystallography
(1992, Vol. C, Tables 4.2.6.8 and 6.1.1.4)
;

loop_
_geom_angle_atom_site_label_1
_geom_angle_atom_site_label_2
_geom_angle_atom_site_label_3
_geom_angle
_geom_angle_publ_flag
_geom_angle_site_symmetry_3
N1 O1 N12 107.93(11) yes .
O1 N1 O2 116.29(12) yes .
O1 N1 C2 108.03(11) yes .
O2 N1 C2 135.66(14) yes .
O1 N12 C8 106.72(12) yes .
C2 C1 C6 121.84(14) yes .
C2 C1 C7 119.84(12) yes .
C6 C1 C7 118.31(14) yes .
N1 C2 C1 122.94(12) yes .
N1 C2 C8 105.01(13) yes .
C1 C2 C8 132.03(13) yes .
C5 C3 C6 121.69(13) yes .
C5 C4 C7 121.44(14) yes .
C3 C5 C4 117.67(15) yes .
C3 C5 C10 121.21(12) yes .
C4 C5 C10 121.11(15) yes .
C1 C6 C3 120.32(14) yes .
C1 C7 C4 120.55(12) yes .
N12 C8 C2 112.29(13) yes .
N12 C8 C9 119.16(13) yes .
C2 C8 C9 128.51(14) yes .
C8 C9 C9 177.92(17) yes 2_676

loop_
_geom_bond_atom_site_label_1
_geom_bond_atom_site_label_2
_geom_bond_distance
_geom_bond_publ_flag
_geom_bond_site_symmetry_2
O1 N1 1.4578(19) yes .
O1 N12 1.3650(17) yes .
O2 N1 1.2338(16) yes .
N1 C2 1.334(2) yes .
N12 C8 1.324(3) yes .
C1 C2 1.469(3) yes .
C1 C6 1.4060(19) yes .
C1 C7 1.403(3) yes .
C2 C8 1.435(2) yes .
C3 C5 1.398(3) yes .
C3 C6 1.388(3) yes .
C4 C5 1.397(2) yes .
C4 C7 1.391(3) yes .
C5 C10 1.511(3) yes .
C8 C9 1.425(3) yes .
C9 C9 1.197(2) yes 2_676
